data_7052486
loop_
_publ_author_name
'Congreve, Aileen'
'Kataky, Ritu'
'Knell, Mark'
'Parker, David'
'Puschmann, Horst'
'Senanayake, Kanthi'
'Wylie, Lisa'

_publ_section_title
;
 Examination of cobalt, nickel, copper and zinc(ii) complex geometry
 and binding affinity in aqueous media using simple pyridylsulfonamide
 ligands
;
_journal_coden_ASTM NJCHE5
_journal_issue 1
_journal_name_full 'New Journal of Chemistry'
_journal_page_first 98
_journal_page_last 106
_journal_paper_doi 10.1039/b206279h
_journal_volume 27
_journal_year 2003
_chemical_formula_sum 'C28 H30 N4 Ni O4 S2'
_chemical_formula_weight 609.39
_space_group_IT_number 15
_symmetry_cell_setting monoclinic
_symmetry_space_group_name_Hall '-C 2yc'
_symmetry_space_group_name_H-M 'C 1 2/c 1'
_atom_sites_solution_hydrogens geom
_atom_sites_solution_primary direct
_atom_sites_solution_secondary difmap
_audit_creation_method SHELXL-97
_cell_angle_alpha 90
_cell_angle_beta 118.86(2)
_cell_angle_gamma 90
_cell_formula_units_Z 8
_cell_length_a 32.016(11)
_cell_length_b 11.932(4)
_cell_length_c 16.782(8)
_cell_measurement_reflns_used 7235
_cell_measurement_temperature 120(2)
_cell_measurement_theta_max 28.5423
_cell_measurement_theta_min 2.4356
_cell_volume 5615(4)
_computing_cell_refinement 'SMART-NT V5.0 (Bruker, 1998)'
_computing_data_collection 'SMART-NT V5.0 (Bruker, 1998)'
_computing_data_reduction 'SMART-NT V5.0 (Bruker, 1998)'
_computing_molecular_graphics 'Bruker SHELXTL'
_computing_publication_material 'Bruker SHELXTL'
_computing_structure_refinement 'SHELXL-93 (Sheldrick, 1993)'
_computing_structure_solution 'SHELXS-97 (Sheldrick, 1997)'
_diffrn_ambient_temperature 120(2)
_diffrn_detector_area_resol_mean 8
_diffrn_measured_fraction_theta_full 0.978
_diffrn_measured_fraction_theta_max 0.978
_diffrn_measurement_device_type 'Bruker SMART CCD 6K area detector'
_diffrn_measurement_method \w-scans
_diffrn_radiation_monochromator graphite
_diffrn_radiation_source 'fine-focus sealed tube'
_diffrn_radiation_type MoK\a
_diffrn_radiation_wavelength 0.71073
_diffrn_reflns_av_R_equivalents 0.0423
_diffrn_reflns_av_sigmaI/netI 0.0404
_diffrn_reflns_limit_h_max 44
_diffrn_reflns_limit_h_min -43
_diffrn_reflns_limit_k_max 16
_diffrn_reflns_limit_k_min -16
_diffrn_reflns_limit_l_max 23
_diffrn_reflns_limit_l_min -23
_diffrn_reflns_number 38824
_diffrn_reflns_theta_full 30.09
_diffrn_reflns_theta_max 30.09
_diffrn_reflns_theta_min 1.85
_exptl_absorpt_coefficient_mu 0.881
_exptl_absorpt_correction_T_max 0.932
_exptl_absorpt_correction_T_min 0.796
_exptl_absorpt_correction_type multi-scan
_exptl_absorpt_process_details 'SADABS (G.M.Sheldrick, 1998)'
_exptl_crystal_colour clear_light_purple
_exptl_crystal_density_diffrn 1.442
_exptl_crystal_density_meas ?
_exptl_crystal_density_method .
_exptl_crystal_description block
_exptl_crystal_F_000 2544
_exptl_crystal_size_max 0.21
_exptl_crystal_size_mid 0.18
_exptl_crystal_size_min 0.08
_refine_diff_density_max 0.729
_refine_diff_density_min -0.659
_refine_diff_density_rms 0.084
_refine_ls_extinction_method none
_refine_ls_goodness_of_fit_ref 1.052
_refine_ls_hydrogen_treatment refall
_refine_ls_matrix_type full
_refine_ls_number_parameters 353
_refine_ls_number_reflns 8059
_refine_ls_number_restraints 0
_refine_ls_restrained_S_all 1.052
_refine_ls_R_factor_all 0.0639
_refine_ls_R_factor_gt 0.0435
_refine_ls_shift/su_max 0.001
_refine_ls_shift/su_mean 0.000
_refine_ls_structure_factor_coef Fsqd
_refine_ls_weighting_details 'calc w=1/[\s^2^(Fo^2^)+(0.0707P)^2^+4.7403P] where P=(Fo^2^+2Fc^2^)/3'
_refine_ls_weighting_scheme calc
_refine_ls_wR_factor_gt 0.1180
_refine_ls_wR_factor_ref 0.1288
_reflns_number_gt 6051
_reflns_number_total 8059
_reflns_threshold_expression >2sigma(I)
_cod_data_source_file b206279h.txt
_cod_data_source_block NiL4
_cod_depositor_comments
;
The following automatic conversions were performed:
'_symmetry_cell_setting' value 'Monoclinic' changed to 'monoclinic'
according to '/home/saulius/struct/CIF-dictionaries/cif_core.dic'
dictionary named 'cif_core.dic' version 2.4.1 from 2010-06-29.

Automatic conversion script
Id: cif_fix_enum 1527 2010-12-29 10:47:43Z saulius 
;
_cod_original_sg_symbol_H-M C2/c
_cod_database_code 7052486

loop_
_symmetry_equiv_pos_as_xyz
'x, y, z'
'-x, y, -z+1/2'
'x+1/2, y+1/2, z'
'-x+1/2, y+1/2, -z+1/2'
'-x, -y, -z'
'x, -y, z-1/2'
'-x+1/2, -y+1/2, -z'
'x+1/2, -y+1/2, z-1/2'

loop_
_atom_site_label
_atom_site_type_symbol
_atom_site_fract_x
_atom_site_fract_y
_atom_site_fract_z
_atom_site_U_iso_or_equiv
_atom_site_adp_type
_atom_site_occupancy
_atom_site_symmetry_multiplicity
_atom_site_calc_flag
_atom_site_refinement_flags
_atom_site_disorder_assembly
_atom_site_disorder_group
Ni Ni 0.172309(9) 0.75635(2) 0.205877(17) 0.01964(8) Uani 1 1 d . . .
S21 S 0.15154(2) 0.51756(4) 0.24735(3) 0.02395(12) Uani 1 1 d . . .
S11 S 0.10919(2) 0.94171(5) 0.22194(4) 0.02689(13) Uani 1 1 d . . .
O11 O 0.11628(6) 1.06134(15) 0.22646(13) 0.0386(4) Uani 1 1 d . . .
O12 O 0.07999(6) 0.89301(17) 0.13348(11) 0.0384(4) Uani 1 1 d . . .
O21 O 0.18524(6) 0.42758(14) 0.26658(11) 0.0327(4) Uani 1 1 d . . .
O22 O 0.15677(6) 0.58264(14) 0.32437(10) 0.0326(4) Uani 1 1 d . . .
N21 N 0.17428(6) 0.74664(13) 0.08794(12) 0.0204(3) Uani 1 1 d . . .
N22 N 0.15088(7) 0.60356(15) 0.17468(12) 0.0252(4) Uani 1 1 d . . .
N12 N 0.15827(6) 0.87519(15) 0.26501(12) 0.0237(4) Uani 1 1 d . . .
N11 N 0.23920(6) 0.77843(14) 0.31268(12) 0.0198(3) Uani 1 1 d . . .
C165 C 0.05415(11) 0.7766(3) 0.3585(2) 0.0474(7) Uani 1 1 d . . .
H16A H 0.0442 0.7022 0.3604 0.057 Uiso 1 1 calc R . .
C17 C 0.03543(11) 0.8261(4) 0.4845(2) 0.0616(10) Uani 1 1 d . . .
H17A H 0.0282 0.7458 0.4798 0.092 Uiso 1 1 calc R . .
H17B H 0.0067 0.8691 0.4712 0.092 Uiso 1 1 calc R . .
H17C H 0.0606 0.8435 0.5462 0.092 Uiso 1 1 calc R . .
C262 C 0.05410(9) 0.5191(2) 0.15294(18) 0.0340(5) Uani 1 1 d . . .
H26A H 0.0568 0.5970 0.1447 0.041 Uiso 1 1 calc R . .
C264 C 0.00472(9) 0.3558(2) 0.13164(18) 0.0357(5) Uani 1 1 d . . .
C22 C 0.19194(9) 0.8119(2) -0.02660(16) 0.0323(5) Uani 1 1 d . . .
H22A H 0.2012 0.8714 -0.0524 0.039 Uiso 1 1 calc R . .
C164 C 0.05210(9) 0.8569(3) 0.41673(18) 0.0427(7) Uani 1 1 d . . .
C12 C 0.32055(8) 0.73284(19) 0.41141(17) 0.0291(5) Uani 1 1 d . . .
H12B H 0.3491 0.6972 0.4209 0.035 Uiso 1 1 calc R . .
C21 C 0.18678(8) 0.83119(17) 0.04963(14) 0.0245(4) Uani 1 1 d . . .
C162 C 0.08242(10) 0.9931(2) 0.35104(19) 0.0404(6) Uani 1 1 d . . .
H16B H 0.0921 1.0677 0.3486 0.049 Uiso 1 1 calc R . .
C13 C 0.31952(9) 0.7927(2) 0.48160(16) 0.0316(5) Uani 1 1 d . . .
H13A H 0.3469 0.7954 0.5401 0.038 Uiso 1 1 calc R . .
C163 C 0.06631(11) 0.9645(3) 0.4121(2) 0.0479(7) Uani 1 1 d . . .
H16C H 0.0651 1.0203 0.4513 0.057 Uiso 1 1 calc R . .
C23 C 0.18372(9) 0.7065(2) -0.06529(15) 0.0304(5) Uani 1 1 d . . .
H23A H 0.1876 0.6927 -0.1171 0.036 Uiso 1 1 calc R . .
C266 C 0.09049(8) 0.33955(18) 0.20829(15) 0.0274(5) Uani 1 1 d . . .
H26B H 0.1183 0.2942 0.2373 0.033 Uiso 1 1 calc R . .
C161 C 0.08418(8) 0.9113(2) 0.29374(16) 0.0281(5) Uani 1 1 d . . .
C25 C 0.16573(8) 0.64443(17) 0.04977(14) 0.0219(4) Uani 1 1 d . . .
C11 C 0.27978(8) 0.72535(17) 0.32762(15) 0.0238(4) Uani 1 1 d . . .
C265 C 0.04565(9) 0.2922(2) 0.17584(16) 0.0310(5) Uani 1 1 d . . .
H26C H 0.0430 0.2142 0.1842 0.037 Uiso 1 1 calc R . .
C166 C 0.07043(10) 0.8030(2) 0.29761(19) 0.0415(6) Uani 1 1 d . . .
H16D H 0.0721 0.7470 0.2590 0.050 Uiso 1 1 calc R . .
C26 C 0.15216(9) 0.55443(18) 0.09630(15) 0.0280(5) Uani 1 1 d . . .
H26D H 0.1205 0.5233 0.0534 0.034 Uiso 1 1 calc R . .
H26E H 0.1758 0.4928 0.1164 0.034 Uiso 1 1 calc R . .
C24 C 0.16980(8) 0.62157(18) -0.02740(14) 0.0263(4) Uani 1 1 d . . .
H24A H 0.1631 0.5488 -0.0536 0.032 Uiso 1 1 calc R . .
C14 C 0.27841(8) 0.84781(18) 0.46539(15) 0.0271(4) Uani 1 1 d . . .
H14A H 0.2770 0.8894 0.5123 0.033 Uiso 1 1 calc R . .
C261 C 0.09439(8) 0.45381(18) 0.19800(14) 0.0233(4) Uani 1 1 d . . .
C15 C 0.23911(7) 0.84148(17) 0.37929(14) 0.0216(4) Uani 1 1 d . . .
C211 C 0.19518(10) 0.94323(19) 0.09396(17) 0.0328(5) Uani 1 1 d . . .
H21B H 0.1892 0.9391 0.1459 0.049 Uiso 1 1 calc R . .
H21C H 0.1736 0.9982 0.0500 0.049 Uiso 1 1 calc R . .
H21D H 0.2283 0.9661 0.1151 0.049 Uiso 1 1 calc R . .
C16 C 0.19454(8) 0.90645(18) 0.35536(14) 0.0243(4) Uani 1 1 d . . .
H16E H 0.1833 0.8901 0.3998 0.029 Uiso 1 1 calc R . .
H16F H 0.2011 0.9878 0.3575 0.029 Uiso 1 1 calc R . .
C263 C 0.00955(9) 0.4699(2) 0.1198(2) 0.0418(6) Uani 1 1 d . . .
H26F H -0.0182 0.5148 0.0883 0.050 Uiso 1 1 calc R . .
C27 C -0.04353(10) 0.3016(3) 0.0944(2) 0.0539(8) Uani 1 1 d . . .
H27A H -0.0396 0.2208 0.1063 0.081 Uiso 1 1 calc R . .
H27B H -0.0618 0.3147 0.0287 0.081 Uiso 1 1 calc R . .
H27C H -0.0606 0.3340 0.1241 0.081 Uiso 1 1 calc R . .
C111 C 0.27889(8) 0.6609(2) 0.25047(16) 0.0293(5) Uani 1 1 d . . .
H11B H 0.2472 0.6673 0.1970 0.044 Uiso 1 1 calc R . .
H11C H 0.2859 0.5819 0.2677 0.044 Uiso 1 1 calc R . .
H11D H 0.3029 0.6914 0.2361 0.044 Uiso 1 1 calc R . .

loop_
_atom_site_aniso_label
_atom_site_aniso_U_11
_atom_site_aniso_U_22
_atom_site_aniso_U_33
_atom_site_aniso_U_23
_atom_site_aniso_U_13
_atom_site_aniso_U_12
Ni 0.02260(14) 0.01917(14) 0.01710(14) -0.00307(9) 0.00953(11) -0.00167(10)
S21 0.0281(3) 0.0231(2) 0.0196(2) 0.00207(19) 0.0106(2) -0.0045(2)
S11 0.0245(3) 0.0290(3) 0.0291(3) 0.0021(2) 0.0145(2) 0.0036(2)
O11 0.0398(10) 0.0287(9) 0.0568(12) 0.0103(8) 0.0309(9) 0.0090(7)
O12 0.0275(9) 0.0580(12) 0.0254(8) 0.0004(8) 0.0095(7) 0.0026(8)
O21 0.0275(8) 0.0332(9) 0.0347(9) 0.0096(7) 0.0129(7) 0.0015(7)
O22 0.0444(10) 0.0341(9) 0.0200(7) -0.0034(7) 0.0162(7) -0.0127(8)
N21 0.0235(8) 0.0181(8) 0.0183(8) -0.0001(6) 0.0091(7) -0.0006(6)
N22 0.0352(10) 0.0217(8) 0.0206(8) -0.0017(7) 0.0151(8) -0.0058(7)
N12 0.0234(9) 0.0245(9) 0.0229(8) -0.0040(7) 0.0109(7) 0.0013(7)
N11 0.0221(8) 0.0188(8) 0.0196(8) 0.0009(6) 0.0109(7) -0.0007(6)
C165 0.0431(16) 0.0557(17) 0.0444(16) 0.0039(13) 0.0218(13) -0.0158(13)
C17 0.0378(16) 0.110(3) 0.0432(17) 0.0220(18) 0.0242(14) 0.0051(18)
C262 0.0338(13) 0.0224(11) 0.0413(14) 0.0000(10) 0.0145(11) 0.0012(9)
C264 0.0326(13) 0.0395(13) 0.0375(13) -0.0047(11) 0.0189(11) -0.0065(10)
C22 0.0451(14) 0.0271(11) 0.0299(12) 0.0041(9) 0.0222(11) -0.0031(10)
C164 0.0201(11) 0.075(2) 0.0325(13) 0.0123(13) 0.0119(10) 0.0025(12)
C12 0.0233(10) 0.0257(11) 0.0332(12) 0.0080(9) 0.0097(9) 0.0008(8)
C21 0.0302(11) 0.0200(9) 0.0233(10) 0.0015(8) 0.0130(9) -0.0009(8)
C162 0.0460(16) 0.0381(14) 0.0482(16) -0.0010(12) 0.0316(14) 0.0053(12)
C13 0.0292(11) 0.0298(11) 0.0243(11) 0.0054(9) 0.0037(9) -0.0071(9)
C163 0.0477(16) 0.0619(19) 0.0470(16) -0.0035(14) 0.0332(14) 0.0095(14)
C23 0.0404(13) 0.0336(12) 0.0207(10) -0.0009(9) 0.0175(10) -0.0003(10)
C266 0.0302(11) 0.0227(10) 0.0276(11) 0.0036(8) 0.0126(9) -0.0001(9)
C161 0.0227(10) 0.0333(12) 0.0289(11) 0.0004(9) 0.0129(9) 0.0019(9)
C25 0.0269(10) 0.0187(9) 0.0184(9) 0.0002(7) 0.0096(8) -0.0001(8)
C11 0.0246(10) 0.0202(9) 0.0270(11) 0.0051(8) 0.0127(9) 0.0013(8)
C265 0.0342(12) 0.0274(11) 0.0308(12) 0.0007(9) 0.0153(10) -0.0064(9)
C166 0.0457(15) 0.0423(15) 0.0398(14) -0.0082(12) 0.0234(12) -0.0158(12)
C26 0.0435(13) 0.0191(10) 0.0270(11) -0.0042(8) 0.0214(10) -0.0062(9)
C24 0.0357(12) 0.0227(10) 0.0205(10) -0.0024(8) 0.0134(9) 0.0004(9)
C14 0.0310(11) 0.0251(10) 0.0227(10) -0.0010(8) 0.0110(9) -0.0070(9)
C261 0.0278(11) 0.0215(10) 0.0215(10) -0.0007(8) 0.0127(9) -0.0018(8)
C15 0.0256(10) 0.0204(9) 0.0215(9) -0.0004(8) 0.0136(8) -0.0053(8)
C211 0.0472(14) 0.0204(10) 0.0360(12) 0.0008(9) 0.0242(11) -0.0056(10)
C16 0.0289(11) 0.0229(10) 0.0230(10) -0.0044(8) 0.0141(9) -0.0020(8)
C263 0.0296(13) 0.0365(13) 0.0536(17) 0.0003(12) 0.0156(12) 0.0055(11)
C27 0.0345(15) 0.0586(19) 0.069(2) -0.0024(16) 0.0249(15) -0.0111(14)
C111 0.0300(11) 0.0298(11) 0.0316(11) 0.0040(9) 0.0177(10) 0.0079(9)

loop_
_atom_type_symbol
_atom_type_description
_atom_type_scat_dispersion_real
_atom_type_scat_dispersion_imag
_atom_type_scat_source
C C 0.0033 0.0016 'International Tables Vol C Tables 4.2.6.8 and 6.1.1.4'
H H 0.0000 0.0000 'International Tables Vol C Tables 4.2.6.8 and 6.1.1.4'
N N 0.0061 0.0033 'International Tables Vol C Tables 4.2.6.8 and 6.1.1.4'
O O 0.0106 0.0060 'International Tables Vol C Tables 4.2.6.8 and 6.1.1.4'
S S 0.1246 0.1234 'International Tables Vol C Tables 4.2.6.8 and 6.1.1.4'
Ni Ni 0.3393 1.1124 'International Tables Vol C Tables 4.2.6.8 and 6.1.1.4'

loop_
_geom_angle_atom_site_label_1
_geom_angle_atom_site_label_2
_geom_angle_atom_site_label_3
_geom_angle
_geom_angle_site_symmetry_1
_geom_angle_site_symmetry_3
_geom_angle_publ_flag
N12 Ni N22 134.63(8) . . ?
N12 Ni N21 133.00(8) . . ?
N22 Ni N21 81.64(7) . . ?
N12 Ni N11 81.82(8) . . ?
N22 Ni N11 116.45(8) . . ?
N21 Ni N11 110.69(8) . . ?
O21 S21 O22 116.59(11) . . ?
O21 S21 N22 112.58(10) . . ?
O22 S21 N22 107.02(10) . . ?
O21 S21 C261 106.05(10) . . ?
O22 S21 C261 107.20(10) . . ?
N22 S21 C261 106.88(10) . . ?
O12 S11 O11 117.44(12) . . ?
O12 S11 N12 105.95(11) . . ?
O11 S11 N12 112.00(10) . . ?
O12 S11 C161 109.61(11) . . ?
O11 S11 C161 106.11(11) . . ?
N12 S11 C161 105.07(11) . . ?
C25 N21 C21 119.22(18) . . ?
C25 N21 Ni 115.17(14) . . ?
C21 N21 Ni 125.42(14) . . ?
C26 N22 S21 115.95(15) . . ?
C26 N22 Ni 117.61(13) . . ?
S21 N22 Ni 122.12(10) . . ?
C16 N12 S11 117.76(15) . . ?
C16 N12 Ni 117.83(14) . . ?
S11 N12 Ni 124.40(11) . . ?
C15 N11 C11 119.51(18) . . ?
C15 N11 Ni 112.26(14) . . ?
C11 N11 Ni 127.45(15) . . ?
C166 C165 C164 121.5(3) . . ?
C261 C262 C263 119.3(2) . . ?
C265 C264 C263 118.2(2) . . ?
C265 C264 C27 120.3(2) . . ?
C263 C264 C27 121.5(3) . . ?
C23 C22 C21 120.3(2) . . ?
C163 C164 C165 118.2(2) . . ?
C163 C164 C17 120.9(3) . . ?
C165 C164 C17 120.8(3) . . ?
C11 C12 C13 119.8(2) . . ?
N21 C21 C22 120.5(2) . . ?
N21 C21 C211 117.01(19) . . ?
C22 C21 C211 122.5(2) . . ?
C161 C162 C163 119.3(3) . . ?
C14 C13 C12 119.3(2) . . ?
C164 C163 C162 121.3(3) . . ?
C24 C23 C22 118.9(2) . . ?
C265 C266 C261 119.4(2) . . ?
C166 C161 C162 120.4(2) . . ?
C166 C161 S11 118.86(19) . . ?
C162 C161 S11 120.51(19) . . ?
N21 C25 C24 122.25(19) . . ?
N21 C25 C26 116.26(18) . . ?
C24 C25 C26 121.48(19) . . ?
N11 C11 C12 120.5(2) . . ?
N11 C11 C111 117.67(19) . . ?
C12 C11 C111 121.8(2) . . ?
C264 C265 C266 121.4(2) . . ?
C161 C166 C165 119.3(3) . . ?
N22 C26 C25 108.72(17) . . ?
C23 C24 C25 118.8(2) . . ?
C13 C14 C15 118.7(2) . . ?
C262 C261 C266 120.5(2) . . ?
C262 C261 S21 119.63(17) . . ?
C266 C261 S21 119.85(17) . . ?
N11 C15 C14 122.0(2) . . ?
N11 C15 C16 116.69(18) . . ?
C14 C15 C16 121.27(19) . . ?
N12 C16 C15 109.07(17) . . ?
C262 C263 C264 121.3(2) . . ?

loop_
_geom_bond_atom_site_label_1
_geom_bond_atom_site_label_2
_geom_bond_distance
_geom_bond_site_symmetry_2
_geom_bond_publ_flag
Ni N12 1.9047(18) . ?
Ni N22 1.9291(19) . ?
Ni N21 2.014(2) . ?
Ni N11 2.040(2) . ?
S21 O21 1.4440(18) . ?
S21 O22 1.4467(17) . ?
S21 N22 1.5861(19) . ?
S21 C261 1.775(2) . ?
S11 O12 1.4408(19) . ?
S11 O11 1.4416(19) . ?
S11 N12 1.5891(19) . ?
S11 C161 1.777(2) . ?
N21 C25 1.343(3) . ?
N21 C21 1.356(3) . ?
N22 C26 1.459(3) . ?
N12 C16 1.445(3) . ?
N11 C15 1.349(3) . ?
N11 C11 1.355(3) . ?
C165 C166 1.389(4) . ?
C165 C164 1.392(4) . ?
C17 C164 1.516(4) . ?
C262 C261 1.379(3) . ?
C262 C263 1.386(4) . ?
C264 C265 1.381(4) . ?
C264 C263 1.395(4) . ?
C264 C27 1.504(4) . ?
C22 C23 1.381(3) . ?
C22 C21 1.386(3) . ?
C164 C163 1.376(4) . ?
C12 C11 1.385(3) . ?
C12 C13 1.391(4) . ?
C21 C211 1.490(3) . ?
C162 C161 1.390(3) . ?
C162 C163 1.394(4) . ?
C13 C14 1.376(3) . ?
C23 C24 1.380(3) . ?
C266 C265 1.387(3) . ?
C266 C261 1.387(3) . ?
C161 C166 1.376(4) . ?
C25 C24 1.390(3) . ?
C25 C26 1.510(3) . ?
C11 C111 1.494(3) . ?
C14 C15 1.386(3) . ?
C15 C16 1.499(3) . ?

loop_
_cod_changelog_entry_id
_cod_changelog_entry_author
_cod_changelog_entry_date
_cod_changelog_entry_text
1 'Vaitkus, Antanas' 2022-04-22T19:20:00+03:00 'Updated bibliographic information.'
